data_1506895
loop_
_publ_author_name
'Liang, Hongze'
'Ito, Shigekazu'
'Yoshifuji, Masaaki'

_publ_section_title
;
 Preparation and coordination properties including catalytic activities of
 a bulky 2-methyl-3-thioxo-1,3-diphosphapropene.
;
_journal_issue 3
_journal_name_full 'Organic letters'
_journal_page_first 425
_journal_page_last 427
_journal_paper_doi 10.1021/ol036330g
_journal_volume 6
_journal_year 2004
_chemical_formula_sum 'C33.5 H45 Cl5 P2 Pd S'
_chemical_formula_weight 825.40
_space_group_IT_number 2
_symmetry_cell_setting triclinic
_symmetry_Int_Tables_number 2
_symmetry_space_group_name_Hall '-P 1'
_symmetry_space_group_name_H-M 'P -1'
_cell_angle_alpha 108.13(1)
_cell_angle_beta 109.703(5)
_cell_angle_gamma 77.28(2)
_cell_formula_units_Z 2
_cell_length_a 13.0619(9)
_cell_length_b 14.127(2)
_cell_length_c 11.692(1)
_cell_measurement_reflns_used 6818
_cell_measurement_temperature 296.2
_cell_measurement_theta_max 27.5
_cell_measurement_theta_min 1.9
_cell_volume 1914.2(4)
_computing_cell_refinement PROCESS-AUTO
_computing_data_collection PROCESS-AUTO
_computing_data_reduction 'teXsan Ver. 1.10'
_computing_publication_material 'teXsan Ver. 1.10'
_computing_structure_refinement 'teXsan Ver. 1.10'
_computing_structure_solution SIR92
_diffrn_detector_area_resol_mean 0.010000
_diffrn_measured_fraction_theta_full 0.8891
_diffrn_measured_fraction_theta_max 0.8891
_diffrn_measurement_device_type 'Rigaku RAXIS-IV Imaging Plate'
_diffrn_measurement_method \w
_diffrn_radiation_type 'Mo K\a'
_diffrn_radiation_wavelength 0.7107
_diffrn_reflns_av_R_equivalents 0.055
_diffrn_reflns_limit_h_max 16
_diffrn_reflns_limit_h_min 0
_diffrn_reflns_limit_k_max 17
_diffrn_reflns_limit_k_min -16
_diffrn_reflns_limit_l_max 13
_diffrn_reflns_limit_l_min -15
_diffrn_reflns_number 13415
_diffrn_reflns_theta_full 27.48
_diffrn_reflns_theta_max 27.48
_exptl_absorpt_coefficient_mu 0.994
_exptl_absorpt_correction_type none
_exptl_crystal_colour red
_exptl_crystal_density_diffrn 1.432
_exptl_crystal_density_method 'not measured'
_exptl_crystal_description platelet
_exptl_crystal_size_max 0.250
_exptl_crystal_size_mid 0.200
_exptl_crystal_size_min 0.100
_refine_diff_density_max 0.61
_refine_diff_density_min -1.11
_refine_ls_extinction_method none
_refine_ls_goodness_of_fit_ref 1.571
_refine_ls_hydrogen_treatment noref
_refine_ls_number_parameters 378
_refine_ls_number_reflns 3769
_refine_ls_R_factor_gt 0.0618
_refine_ls_shift/su_max 0.0395
_refine_ls_structure_factor_coef Fsqd
_refine_ls_weighting_details 'w = 1/[\s^2^(Fo^2^) + (0.08000(Max(Fo^2^,0) + 2Fc^2^)/3)^2^]'
_refine_ls_weighting_scheme calc
_refine_ls_wR_factor_ref 0.1631
_reflns_number_gt 3769
_reflns_number_total 7794
_reflns_threshold_expression F^2^>4.0\s(F^2^)
_cod_data_source_file ol036330gsi20031209_095028.cif
_cod_data_source_block PdL
_cod_original_sg_symbol_H-M 'P -1         '
_cod_original_formula_sum 'C33.50 H45 Cl5 P2 Pd S '
_cod_database_code 1506895

loop_
_symmetry_equiv_pos_as_xyz
x,y,z
-x,-y,-z

loop_
_atom_site_label
_atom_site_type_symbol
_atom_site_fract_x
_atom_site_fract_y
_atom_site_fract_z
_atom_site_U_iso_or_equiv
_atom_site_adp_type
_atom_site_occupancy
_atom_site_calc_flag
_atom_site_refinement_flags
Pd Pd -0.05520(6) 0.25605(5) 1.00101(7) 0.0409(2) Uani 1.00 d .
Cl(1) Cl -0.2453(2) 0.2816(2) 0.9340(3) 0.0649(9) Uani 1.00 d .
Cl(2) Cl -0.0486(3) 0.2607(2) 1.2024(3) 0.075(1) Uani 1.00 d .
Cl(3) Cl 0.5895(4) 0.1481(5) 1.1637(6) 0.155(2) Uani 1.00 d .
Cl(4) Cl 0.6635(7) 0.3377(5) 1.2993(7) 0.198(3) Uani 1.00 d .
Cl(5) Cl 0.5357(7) 0.5956(6) 1.0162(8) 0.205(3) Uiso 1.00 d .
S S -0.0637(2) 0.2456(2) 0.7992(2) 0.0520(7) Uani 1.00 d .
P(1) P 0.1237(2) 0.2403(2) 1.0522(2) 0.0437(7) Uani 1.00 d .
P(2) P 0.0917(2) 0.2152(2) 0.7903(2) 0.0455(7) Uani 1.00 d .
C(1) C 0.1847(7) 0.2206(6) 0.9432(8) 0.042(3) Uani 1.00 d .
C(2) C 0.3062(8) 0.1987(9) 0.961(1) 0.069(4) Uani 1.00 d .
C(3) C 0.2210(7) 0.2463(6) 1.2058(8) 0.044(2) Uani 1.00 d .
C(4) C 0.2673(8) 0.1583(7) 1.2474(9) 0.049(3) Uani 1.00 d .
C(5) C 0.3461(8) 0.1686(7) 1.3635(9) 0.055(3) Uani 1.00 d .
C(6) C 0.3796(7) 0.2590(7) 1.4403(9) 0.047(3) Uani 1.00 d .
C(7) C 0.3314(8) 0.3430(6) 1.3969(9) 0.050(3) Uani 1.00 d .
C(8) C 0.2519(7) 0.3433(7) 1.2838(8) 0.045(3) Uani 1.00 d .
C(9) C 0.2421(9) 0.0500(7) 1.1788(9) 0.056(3) Uani 1.00 d .
C(10) C 0.157(1) 0.0278(8) 1.056(1) 0.123(6) Uani 1.00 d .
C(11) C 0.346(1) -0.018(1) 1.157(2) 0.108(6) Uani 1.00 d .
C(12) C 0.210(1) 0.0111(9) 1.267(1) 0.103(6) Uani 1.00 d .
C(13) C 0.4640(8) 0.2627(7) 1.5647(9) 0.056(3) Uani 1.00 d .
C(14) C 0.569(1) 0.208(2) 1.548(2) 0.207(9) Uani 1.00 d .
C(15) C 0.427(1) 0.224(2) 1.647(1) 0.137(7) Uani 1.00 d .
C(16) C 0.487(2) 0.370(1) 1.640(2) 0.155(7) Uani 1.00 d .
C(17) C 0.2112(8) 0.4465(7) 1.2522(9) 0.052(3) Uani 1.00 d .
C(18) C 0.219(2) 0.5313(8) 1.370(1) 0.117(6) Uani 1.00 d .
C(19) C 0.0954(10) 0.4590(8) 1.169(1) 0.086(4) Uani 1.00 d .
C(20) C 0.287(1) 0.4604(9) 1.186(1) 0.081(4) Uani 1.00 d .
C(21) C 0.1172(8) 0.0899(7) 0.6968(9) 0.052(3) Uani 1.00 d .
C(22) C 0.1912(10) 0.0653(9) 0.628(1) 0.074(4) Uani 1.00 d .
C(23) C 0.212(1) -0.036(1) 0.562(1) 0.091(5) Uani 1.00 d .
C(24) C 0.162(1) -0.1067(9) 0.571(1) 0.086(5) Uani 1.00 d .
C(25) C 0.093(1) -0.0853(9) 0.639(1) 0.079(4) Uani 1.00 d .
C(26) C 0.0695(9) 0.0147(7) 0.7015(10) 0.059(3) Uani 1.00 d .
C(27) C 0.1189(7) 0.3048(7) 0.7270(9) 0.050(3) Uani 1.00 d .
C(28) C 0.1610(9) 0.3916(8) 0.8065(10) 0.058(3) Uani 1.00 d .
C(29) C 0.1717(10) 0.4650(8) 0.757(1) 0.068(4) Uani 1.00 d .
C(30) C 0.140(1) 0.4529(9) 0.631(1) 0.078(4) Uani 1.00 d .
C(31) C 0.096(1) 0.3660(9) 0.549(1) 0.075(4) Uani 1.00 d .
C(32) C 0.0857(10) 0.2926(7) 0.5975(9) 0.063(3) Uani 1.00 d .
C(33) C 0.669(1) 0.235(1) 1.177(2) 0.124(7) Uani 1.00 d .
C(34) C 0.426(4) 0.526(4) 0.965(5) 0.18(1) Uiso 0.50 d P
H(1) H 0.3341 0.1386 0.9873 0.0827 Uiso 1.00 calc .
H(2) H 0.3416 0.2527 1.0216 0.0827 Uiso 1.00 calc .
H(3) H 0.3199 0.1902 0.8826 0.0827 Uiso 1.00 calc .
H(4) H 0.3791 0.1092 1.3922 0.0656 Uiso 1.00 calc .
H(5) H 0.3545 0.4058 1.4483 0.0608 Uiso 1.00 calc .
H(6) H 0.0903 0.0670 1.0622 0.1470 Uiso 1.00 calc .
H(7) H 0.1803 0.0436 0.9947 0.1470 Uiso 1.00 calc .
H(8) H 0.1496 -0.0415 1.0299 0.1470 Uiso 1.00 calc .
H(9) H 0.3653 -0.0017 1.0935 0.1317 Uiso 1.00 calc .
H(10) H 0.3330 -0.0863 1.1280 0.1317 Uiso 1.00 calc .
H(11) H 0.4045 -0.0087 1.2318 0.1317 Uiso 1.00 calc .
H(12) H 0.2056 -0.0592 1.2343 0.1254 Uiso 1.00 calc .
H(13) H 0.2638 0.0220 1.3475 0.1254 Uiso 1.00 calc .
H(14) H 0.1410 0.0450 1.2768 0.1254 Uiso 1.00 calc .
H(15) H 0.5932 0.2429 1.5023 0.2447 Uiso 1.00 calc .
H(16) H 0.5625 0.1430 1.5027 0.2447 Uiso 1.00 calc .
H(17) H 0.6220 0.2136 1.6279 0.2447 Uiso 1.00 calc .
H(18) H 0.4115 0.1584 1.6073 0.1662 Uiso 1.00 calc .
H(19) H 0.4841 0.2266 1.7244 0.1662 Uiso 1.00 calc .
H(20) H 0.3636 0.2669 1.6641 0.1662 Uiso 1.00 calc .
H(21) H 0.5422 0.3697 1.7173 0.1847 Uiso 1.00 calc .
H(22) H 0.4229 0.4110 1.6542 0.1847 Uiso 1.00 calc .
H(23) H 0.5144 0.3993 1.5921 0.1847 Uiso 1.00 calc .
H(24) H 0.2912 0.5262 1.4248 0.1373 Uiso 1.00 calc .
H(25) H 0.1680 0.5283 1.4090 0.1373 Uiso 1.00 calc .
H(26) H 0.2030 0.5938 1.3474 0.1373 Uiso 1.00 calc .
H(27) H 0.0466 0.4522 1.2084 0.1040 Uiso 1.00 calc .
H(28) H 0.0793 0.5243 1.1541 0.1040 Uiso 1.00 calc .
H(29) H 0.0889 0.4099 1.0909 0.1040 Uiso 1.00 calc .
H(30) H 0.2669 0.5258 1.1711 0.0969 Uiso 1.00 calc .
H(31) H 0.2788 0.4114 1.1078 0.0969 Uiso 1.00 calc .
H(32) H 0.3601 0.4543 1.2370 0.0969 Uiso 1.00 calc .
H(33) H 0.2261 0.1152 0.6228 0.0882 Uiso 1.00 calc .
H(34) H 0.2604 -0.0553 0.5126 0.1108 Uiso 1.00 calc .
H(35) H 0.1769 -0.1748 0.5266 0.1035 Uiso 1.00 calc .
H(36) H 0.0599 -0.1360 0.6451 0.0930 Uiso 1.00 calc .
H(37) H 0.0184 0.0313 0.7483 0.0704 Uiso 1.00 calc .
H(38) H 0.1830 0.4007 0.8954 0.0696 Uiso 1.00 calc .
H(39) H 0.2014 0.5250 0.8132 0.0801 Uiso 1.00 calc .
H(40) H 0.1472 0.5042 0.5980 0.0941 Uiso 1.00 calc .
H(41) H 0.0770 0.3659 0.4385 0.0798 Uiso 1.00 calc .
H(42) H 0.0557 0.2331 0.5424 0.0761 Uiso 1.00 calc .
H(43) H 0.6446 0.2548 1.1014 0.1508 Uiso 1.00 calc .
H(44) H 0.7428 0.2031 1.1895 0.1508 Uiso 1.00 calc .

loop_
_atom_site_aniso_label
_atom_site_aniso_U_11
_atom_site_aniso_U_22
_atom_site_aniso_U_33
_atom_site_aniso_U_12
_atom_site_aniso_U_13
_atom_site_aniso_U_23
Pd 0.0415(4) 0.0468(4) 0.0395(4) -0.0089(3) 0.0119(3) 0.0152(3)
Cl(1) 0.046(2) 0.079(2) 0.073(2) -0.006(1) 0.016(1) 0.025(1)
Cl(2) 0.081(2) 0.109(2) 0.052(2) -0.031(2) 0.021(2) 0.026(2)
Cl(3) 0.114(4) 0.204(5) 0.144(5) -0.054(4) 0.009(3) 0.048(4)
Cl(4) 0.298(10) 0.150(5) 0.155(6) -0.039(5) 0.105(6) -0.001(4)
S 0.042(1) 0.071(2) 0.044(1) -0.002(1) 0.007(1) 0.025(1)
P(1) 0.044(1) 0.050(1) 0.040(1) -0.0102(10) 0.005(1) 0.020(1)
P(2) 0.046(1) 0.055(1) 0.040(1) -0.009(1) 0.009(1) 0.019(1)
C(1) 0.047(5) 0.050(5) 0.036(5) -0.008(4) 0.015(4) 0.015(4)
C(2) 0.043(6) 0.099(8) 0.074(8) -0.011(5) 0.014(6) 0.038(7)
C(3) 0.035(5) 0.057(5) 0.036(5) -0.002(4) 0.000(4) 0.020(4)
C(4) 0.052(6) 0.054(5) 0.045(5) -0.012(4) 0.010(4) 0.020(4)
C(5) 0.056(6) 0.057(6) 0.045(6) -0.007(4) -0.004(5) 0.024(4)
C(6) 0.039(5) 0.054(5) 0.044(5) 0.002(4) 0.004(4) 0.019(4)
C(7) 0.056(6) 0.048(5) 0.045(5) -0.016(4) 0.006(5) 0.014(4)
C(8) 0.045(5) 0.055(5) 0.042(5) -0.009(4) 0.012(4) 0.020(4)
C(9) 0.064(6) 0.048(5) 0.054(6) -0.017(4) -0.001(5) 0.024(4)
C(10) 0.18(2) 0.038(7) 0.11(1) -0.057(8) -0.05(1) 0.023(6)
C(11) 0.12(1) 0.074(9) 0.13(1) -0.010(8) 0.05(1) 0.001(8)
C(12) 0.17(2) 0.061(8) 0.10(1) -0.051(8) 0.05(1) 0.020(7)
C(13) 0.053(6) 0.062(6) 0.045(6) -0.008(5) 0.002(5) 0.017(5)
C(14) 0.07(1) 0.38(3) 0.06(1) 0.07(2) -0.012(8) 0.01(2)
C(15) 0.12(1) 0.23(2) 0.07(1) -0.06(1) -0.013(10) 0.06(1)
C(16) 0.14(2) 0.12(1) 0.11(1) -0.03(1) -0.09(1) 0.03(1)
C(17) 0.066(7) 0.042(5) 0.049(6) -0.010(4) 0.008(5) 0.017(4)
C(18) 0.21(2) 0.046(7) 0.069(9) 0.014(8) 0.03(1) 0.017(6)
C(19) 0.061(7) 0.053(7) 0.14(1) -0.005(5) 0.004(8) 0.045(7)
C(20) 0.084(9) 0.086(8) 0.098(10) -0.025(6) 0.021(7) 0.055(7)
C(21) 0.048(6) 0.061(6) 0.046(6) -0.001(4) 0.006(4) 0.025(4)
C(22) 0.073(8) 0.084(8) 0.077(8) 0.014(6) 0.041(7) 0.032(6)
C(23) 0.11(1) 0.088(9) 0.081(9) 0.022(8) 0.049(9) 0.030(7)
C(24) 0.12(1) 0.073(8) 0.050(7) 0.002(7) 0.019(8) 0.015(6)
C(25) 0.092(10) 0.067(7) 0.069(8) -0.014(6) 0.015(7) 0.012(6)
C(26) 0.061(7) 0.063(6) 0.051(6) -0.010(5) 0.018(5) 0.011(5)
C(27) 0.043(5) 0.064(6) 0.053(6) -0.007(4) 0.013(4) 0.030(4)
C(28) 0.063(7) 0.069(6) 0.050(6) -0.019(5) 0.016(5) 0.018(5)
C(29) 0.071(8) 0.065(7) 0.077(8) -0.009(5) 0.024(6) 0.030(6)
C(30) 0.093(10) 0.093(9) 0.071(8) -0.022(7) 0.022(7) 0.045(7)
C(31) 0.11(1) 0.074(8) 0.056(7) -0.013(6) 0.024(7) 0.032(6)
C(32) 0.086(8) 0.061(6) 0.042(6) -0.022(5) 0.011(5) 0.011(5)
C(33) 0.11(1) 0.16(2) 0.11(1) -0.01(1) 0.04(1) 0.05(1)

loop_
_atom_type_symbol
_atom_type_description
_atom_type_scat_dispersion_real
_atom_type_scat_dispersion_imag
_atom_type_scat_source
C C 0.003 0.002
;International Tables for Crystallography
(1992, Vol. C, Tables 4.2.6.8 and 6.1.1.1)
;
H H 0.000 0.000
;International Tables for Crystallography
(1992, Vol. C, Table 6.1.1.2)
;
Cl Cl 0.148 0.159
;International Tables for Crystallography
(1992, Vol. C, Tables 4.2.6.8 and 6.1.1.1)
;
P P 0.102 0.094
;International Tables for Crystallography
(1992, Vol. C, Tables 4.2.6.8 and 6.1.1.1)
;
S S 0.125 0.123
;International Tables for Crystallography
(1992, Vol. C, Tables 4.2.6.8 and 6.1.1.1)
;
Pd Pd -0.999 1.007
;International Tables for Crystallography
(1992, Vol. C, Tables 4.2.6.8 and 6.1.1.1)
;

loop_
_geom_angle_atom_site_label_1
_geom_angle_atom_site_label_2
_geom_angle_atom_site_label_3
_geom_angle
_geom_angle_site_symmetry_2
_geom_angle_site_symmetry_3
_geom_angle_publ_flag
Cl(1) Pd Cl(2) 93.4(1) 1_555 1_555 yes
Cl(1) Pd S 86.0(1) 1_555 1_555 yes
Cl(1) Pd P(1) 174.6(1) 1_555 1_555 yes
Cl(2) Pd S 177.9(1) 1_555 1_555 yes
Cl(2) Pd P(1) 91.1(1) 1_555 1_555 yes
S Pd P(1) 89.60(10) 1_555 1_555 yes
C(34) Cl(5) C(34) 66(2) 1_555 2_667 yes
Pd S P(2) 106.7(1) 1_555 1_555 yes
Pd P(1) C(1) 119.8(3) 1_555 1_555 yes
Pd P(1) C(3) 128.3(3) 1_555 1_555 yes
C(1) P(1) C(3) 112.0(4) 1_555 1_555 yes
S P(2) C(1) 110.0(3) 1_555 1_555 yes
S P(2) C(21) 110.8(3) 1_555 1_555 yes
S P(2) C(27) 110.1(3) 1_555 1_555 yes
C(1) P(2) C(21) 106.3(4) 1_555 1_555 yes
C(1) P(2) C(27) 109.1(4) 1_555 1_555 yes
C(21) P(2) C(27) 110.4(5) 1_555 1_555 yes
P(1) C(1) P(2) 113.5(5) 1_555 1_555 yes
P(1) C(1) C(2) 126.2(7) 1_555 1_555 yes
P(2) C(1) C(2) 120.0(7) 1_555 1_555 yes
P(1) C(3) C(4) 120.8(7) 1_555 1_555 yes
P(1) C(3) C(8) 118.2(6) 1_555 1_555 yes
C(4) C(3) C(8) 121.0(8) 1_555 1_555 yes
C(3) C(4) C(5) 117.3(8) 1_555 1_555 yes
C(3) C(4) C(9) 128.0(8) 1_555 1_555 yes
C(5) C(4) C(9) 114.8(8) 1_555 1_555 yes
C(4) C(5) C(6) 124.0(8) 1_555 1_555 yes
C(5) C(6) C(7) 116.9(8) 1_555 1_555 yes
C(5) C(6) C(13) 120.0(8) 1_555 1_555 yes
C(7) C(6) C(13) 123.1(8) 1_555 1_555 yes
C(6) C(7) C(8) 125.0(8) 1_555 1_555 yes
C(3) C(8) C(7) 115.9(7) 1_555 1_555 yes
C(3) C(8) C(17) 127.8(8) 1_555 1_555 yes
C(7) C(8) C(17) 116.3(8) 1_555 1_555 yes
C(4) C(9) C(10) 121.0(8) 1_555 1_555 yes
C(4) C(9) C(11) 110.2(9) 1_555 1_555 yes
C(4) C(9) C(12) 107.1(9) 1_555 1_555 yes
C(10) C(9) C(11) 105(1) 1_555 1_555 yes
C(10) C(9) C(12) 106(1) 1_555 1_555 yes
C(11) C(9) C(12) 105(1) 1_555 1_555 yes
C(6) C(13) C(14) 110(1) 1_555 1_555 yes
C(6) C(13) C(15) 111.6(10) 1_555 1_555 yes
C(6) C(13) C(16) 112.9(9) 1_555 1_555 yes
C(14) C(13) C(15) 110(1) 1_555 1_555 yes
C(14) C(13) C(16) 106(1) 1_555 1_555 yes
C(15) C(13) C(16) 104(1) 1_555 1_555 yes
C(8) C(17) C(18) 111.4(8) 1_555 1_555 yes
C(8) C(17) C(19) 115.8(8) 1_555 1_555 yes
C(8) C(17) C(20) 107.2(8) 1_555 1_555 yes
C(18) C(17) C(19) 106(1) 1_555 1_555 yes
C(18) C(17) C(20) 107(1) 1_555 1_555 yes
C(19) C(17) C(20) 107.8(10) 1_555 1_555 yes
P(2) C(21) C(22) 121.7(8) 1_555 1_555 yes
P(2) C(21) C(26) 119.6(8) 1_555 1_555 yes
C(22) C(21) C(26) 118.5(10) 1_555 1_555 yes
C(21) C(22) C(23) 118(1) 1_555 1_555 yes
C(22) C(23) C(24) 119(1) 1_555 1_555 yes
C(23) C(24) C(25) 122(1) 1_555 1_555 yes
C(24) C(25) C(26) 118(1) 1_555 1_555 yes
C(21) C(26) C(25) 122(1) 1_555 1_555 yes
P(2) C(27) C(28) 120.2(7) 1_555 1_555 yes
P(2) C(27) C(32) 119.8(7) 1_555 1_555 yes
C(28) C(27) C(32) 119.6(8) 1_555 1_555 yes
C(27) C(28) C(29) 120.0(10) 1_555 1_555 yes
C(28) C(29) C(30) 120(1) 1_555 1_555 yes
C(29) C(30) C(31) 120.4(10) 1_555 1_555 yes
C(30) C(31) C(32) 119(1) 1_555 1_555 yes
C(27) C(32) C(31) 120.2(9) 1_555 1_555 yes
Cl(3) C(33) Cl(4) 113.1(10) 1_555 1_555 yes
Cl(5) C(34) Cl(5) 113(2) 1_555 2_667 yes

loop_
_geom_bond_atom_site_label_1
_geom_bond_atom_site_label_2
_geom_bond_distance
_geom_bond_site_symmetry_2
_geom_bond_publ_flag
Pd Cl(1) 2.319(3) . yes
Pd Cl(2) 2.307(3) . yes
Pd S 2.284(3) . yes
Pd P(1) 2.186(3) . yes
Cl(3) C(33) 1.71(2) . yes
Cl(4) C(33) 1.70(2) . yes
Cl(5) C(34) 1.74(5) . yes
Cl(5) C(34) 1.75(5) 2_667 yes
S P(2) 2.012(4) . yes
P(1) C(1) 1.644(9) . yes
P(1) C(3) 1.806(9) . yes
P(2) C(1) 1.779(9) . yes
P(2) C(21) 1.79(1) . yes
P(2) C(27) 1.799(9) . yes
C(1) C(2) 1.50(1) . yes
C(3) C(4) 1.41(1) . yes
C(3) C(8) 1.45(1) . yes
C(4) C(5) 1.39(1) . yes
C(4) C(9) 1.54(1) . yes
C(5) C(6) 1.38(1) . yes
C(6) C(7) 1.38(1) . yes
C(6) C(13) 1.49(1) . yes
C(7) C(8) 1.38(1) . yes
C(8) C(17) 1.55(1) . yes
C(9) C(10) 1.48(1) . yes
C(9) C(11) 1.53(2) . yes
C(9) C(12) 1.52(2) . yes
C(13) C(14) 1.46(2) . yes
C(13) C(15) 1.49(2) . yes
C(13) C(16) 1.54(2) . yes
C(17) C(18) 1.51(2) . yes
C(17) C(19) 1.50(1) . yes
C(17) C(20) 1.52(1) . yes
C(21) C(22) 1.38(1) . yes
C(21) C(26) 1.37(1) . yes
C(22) C(23) 1.41(2) . yes
C(23) C(24) 1.35(2) . yes
C(24) C(25) 1.33(2) . yes
C(25) C(26) 1.39(1) . yes
C(27) C(28) 1.38(1) . yes
C(27) C(32) 1.39(1) . yes
C(28) C(29) 1.38(1) . yes
C(29) C(30) 1.36(2) . yes
C(30) C(31) 1.40(2) . yes
C(31) C(32) 1.38(1) . yes

loop_
_geom_contact_atom_site_label_1
_geom_contact_atom_site_label_2
_geom_contact_distance
_geom_contact_site_symmetry_2
Cl(1) C(34) 3.38(5) 2_567
C(19) C(28) 3.59(2) 2_567
C(29) C(34) 3.50(5) .

loop_
_geom_torsion_atom_site_label_1
_geom_torsion_atom_site_label_2
_geom_torsion_atom_site_label_3
_geom_torsion_atom_site_label_4
_geom_torsion
_geom_torsion_site_symmetry_1
_geom_torsion_site_symmetry_2
_geom_torsion_site_symmetry_3
_geom_torsion_site_symmetry_4
_geom_torsion_publ_flag
Pd S P(2) C(1) -6.6(3) 1_555 1_555 1_555 1_555 yes
Pd S P(2) C(21) 110.6(3) 1_555 1_555 1_555 1_555 yes
Pd S P(2) C(27) -127.0(4) 1_555 1_555 1_555 1_555 yes
Pd P(1) C(1) P(2) 0.4(6) 1_555 1_555 1_555 1_555 yes
Pd P(1) C(1) C(2) -174.0(7) 1_555 1_555 1_555 1_555 yes
Pd P(1) C(3) C(4) 92.5(8) 1_555 1_555 1_555 1_555 yes
Pd P(1) C(3) C(8) -88.8(7) 1_555 1_555 1_555 1_555 yes
Cl(1) Pd S P(2) -177.6(1) 1_555 1_555 1_555 1_555 yes
Cl(1) Pd P(1) C(1) -40(1) 1_555 1_555 1_555 1_555 yes
Cl(1) Pd P(1) C(3) 139(1) 1_555 1_555 1_555 1_555 yes
Cl(2) Pd S P(2) -103(3) 1_555 1_555 1_555 1_555 yes
Cl(2) Pd P(1) C(1) 174.0(4) 1_555 1_555 1_555 1_555 yes
Cl(2) Pd P(1) C(3) -6.2(4) 1_555 1_555 1_555 1_555 yes
Cl(5) C(34) Cl(5) C(34) 0.0 1_555 1_555 2_667 2_667 yes
Cl(5) C(34) Cl(5) C(34) 0.0 1_555 2_667 2_667 1_555 yes
S Pd P(1) C(1) -4.0(3) 1_555 1_555 1_555 1_555 yes
S Pd P(1) C(3) 175.9(4) 1_555 1_555 1_555 1_555 yes
S P(2) C(1) P(1) 4.2(5) 1_555 1_555 1_555 1_555 yes
S P(2) C(1) C(2) 179.0(6) 1_555 1_555 1_555 1_555 yes
S P(2) C(21) C(22) 149.0(8) 1_555 1_555 1_555 1_555 yes
S P(2) C(21) C(26) -36.4(9) 1_555 1_555 1_555 1_555 yes
S P(2) C(27) C(28) 91.4(8) 1_555 1_555 1_555 1_555 yes
S P(2) C(27) C(32) -81.1(9) 1_555 1_555 1_555 1_555 yes
P(1) Pd S P(2) 5.6(1) 1_555 1_555 1_555 1_555 yes
P(1) C(1) P(2) C(21) -115.8(5) 1_555 1_555 1_555 1_555 yes
P(1) C(1) P(2) C(27) 125.2(5) 1_555 1_555 1_555 1_555 yes
P(1) C(3) C(4) C(5) 176.3(8) 1_555 1_555 1_555 1_555 yes
P(1) C(3) C(4) C(9) -3(1) 1_555 1_555 1_555 1_555 yes
P(1) C(3) C(8) C(7) -176.2(7) 1_555 1_555 1_555 1_555 yes
P(1) C(3) C(8) C(17) 0(1) 1_555 1_555 1_555 1_555 yes
P(2) C(1) P(1) C(3) -179.5(4) 1_555 1_555 1_555 1_555 yes
P(2) C(21) C(22) C(23) 176.2(9) 1_555 1_555 1_555 1_555 yes
P(2) C(21) C(26) C(25) -174.6(9) 1_555 1_555 1_555 1_555 yes
P(2) C(27) C(28) C(29) -173.7(8) 1_555 1_555 1_555 1_555 yes
P(2) C(27) C(32) C(31) 173.4(9) 1_555 1_555 1_555 1_555 yes
C(1) P(1) C(3) C(4) -87.6(8) 1_555 1_555 1_555 1_555 yes
C(1) P(1) C(3) C(8) 91.0(8) 1_555 1_555 1_555 1_555 yes
C(1) P(2) C(21) C(22) -91.5(9) 1_555 1_555 1_555 1_555 yes
C(1) P(2) C(21) C(26) 83.1(9) 1_555 1_555 1_555 1_555 yes
C(1) P(2) C(27) C(28) -29.5(9) 1_555 1_555 1_555 1_555 yes
C(1) P(2) C(27) C(32) 158.0(8) 1_555 1_555 1_555 1_555 yes
C(2) C(1) P(1) C(3) 6.2(9) 1_555 1_555 1_555 1_555 yes
C(2) C(1) P(2) C(21) 58.9(8) 1_555 1_555 1_555 1_555 yes
C(2) C(1) P(2) C(27) -60.1(8) 1_555 1_555 1_555 1_555 yes
C(3) C(4) C(5) C(6) 1(1) 1_555 1_555 1_555 1_555 yes
C(3) C(4) C(9) C(10) -2(1) 1_555 1_555 1_555 1_555 yes
C(3) C(4) C(9) C(11) 120(1) 1_555 1_555 1_555 1_555 yes
C(3) C(4) C(9) C(12) -125(1) 1_555 1_555 1_555 1_555 yes
C(3) C(8) C(7) C(6) -1(1) 1_555 1_555 1_555 1_555 yes
C(3) C(8) C(17) C(18) 153(1) 1_555 1_555 1_555 1_555 yes
C(3) C(8) C(17) C(19) 31(1) 1_555 1_555 1_555 1_555 yes
C(3) C(8) C(17) C(20) -88(1) 1_555 1_555 1_555 1_555 yes
C(4) C(3) C(8) C(7) 2(1) 1_555 1_555 1_555 1_555 yes
C(4) C(3) C(8) C(17) 178.8(9) 1_555 1_555 1_555 1_555 yes
C(4) C(5) C(6) C(7) 0(1) 1_555 1_555 1_555 1_555 yes
C(4) C(5) C(6) C(13) 179.1(10) 1_555 1_555 1_555 1_555 yes
C(5) C(4) C(3) C(8) -2(1) 1_555 1_555 1_555 1_555 yes
C(5) C(4) C(9) C(10) 177(1) 1_555 1_555 1_555 1_555 yes
C(5) C(4) C(9) C(11) -58(1) 1_555 1_555 1_555 1_555 yes
C(5) C(4) C(9) C(12) 55(1) 1_555 1_555 1_555 1_555 yes
C(5) C(6) C(7) C(8) 0(1) 1_555 1_555 1_555 1_555 yes
C(5) C(6) C(13) C(14) 64(1) 1_555 1_555 1_555 1_555 yes
C(5) C(6) C(13) C(15) -59(1) 1_555 1_555 1_555 1_555 yes
C(5) C(6) C(13) C(16) -176(1) 1_555 1_555 1_555 1_555 yes
C(6) C(5) C(4) C(9) -179.3(9) 1_555 1_555 1_555 1_555 yes
C(6) C(7) C(8) C(17) -178.5(9) 1_555 1_555 1_555 1_555 yes
C(7) C(6) C(13) C(14) -116(1) 1_555 1_555 1_555 1_555 yes
C(7) C(6) C(13) C(15) 119(1) 1_555 1_555 1_555 1_555 yes
C(7) C(6) C(13) C(16) 2(1) 1_555 1_555 1_555 1_555 yes
C(7) C(8) C(17) C(18) -29(1) 1_555 1_555 1_555 1_555 yes
C(7) C(8) C(17) C(19) -151(1) 1_555 1_555 1_555 1_555 yes
C(7) C(8) C(17) C(20) 87(1) 1_555 1_555 1_555 1_555 yes
C(8) C(3) C(4) C(9) 178.4(9) 1_555 1_555 1_555 1_555 yes
C(8) C(7) C(6) C(13) -178.9(10) 1_555 1_555 1_555 1_555 yes
C(21) P(2) C(27) C(28) -145.9(8) 1_555 1_555 1_555 1_555 yes
C(21) P(2) C(27) C(32) 41.5(10) 1_555 1_555 1_555 1_555 yes
C(21) C(22) C(23) C(24) -1(1) 1_555 1_555 1_555 1_555 yes
C(21) C(26) C(25) C(24) -1(1) 1_555 1_555 1_555 1_555 yes
C(22) C(21) P(2) C(27) 26(1) 1_555 1_555 1_555 1_555 yes
C(22) C(21) C(26) C(25) 0(1) 1_555 1_555 1_555 1_555 yes
C(22) C(23) C(24) C(25) 0(2) 1_555 1_555 1_555 1_555 yes
C(23) C(22) C(21) C(26) 1(1) 1_555 1_555 1_555 1_555 yes
C(23) C(24) C(25) C(26) 1(2) 1_555 1_555 1_555 1_555 yes
C(26) C(21) P(2) C(27) -158.7(8) 1_555 1_555 1_555 1_555 yes
C(27) C(28) C(29) C(30) 0(1) 1_555 1_555 1_555 1_555 yes
C(27) C(32) C(31) C(30) 0(1) 1_555 1_555 1_555 1_555 yes
C(28) C(27) C(32) C(31) 0(1) 1_555 1_555 1_555 1_555 yes
C(28) C(29) C(30) C(31) 0(1) 1_555 1_555 1_555 1_555 yes
C(29) C(28) C(27) C(32) -1(1) 1_555 1_555 1_555 1_555 yes
C(29) C(30) C(31) C(32) 0(2) 1_555 1_555 1_555 1_555 yes
C(34) Cl(5) C(34) Cl(5) 0.0 1_555 1_555 2_667 2_667 yes
C(34) Cl(5) C(34) Cl(5) 0.0 1_555 2_667 2_667 1_555 yes
